data_7046885
loop_
_publ_author_name
'Albertin, Gabriele'
'Antoniutti, Stefano'
'Bortoluzzi, Marco'
'Castro, Jes\'us'
'Ferraro, Valentina'

_publ_section_title
;
 Preparation and reactivity of half-sandwich dioxygen complexes of
 ruthenium.
;
_journal_issue 27
_journal_name_full 'Dalton transactions (Cambridge, England : 2003)'
_journal_page_first 9173
_journal_page_last 9184
_journal_paper_doi 10.1039/c8dt01871e
_journal_volume 47
_journal_year 2018
_chemical_formula_moiety 'C31 H39 O5 P2 Ru, C24 H20 B, C H2 Cl2'
_chemical_formula_sum 'C56 H61 B Cl2 O5 P2 Ru'
_chemical_formula_weight 1058.76
_space_group_crystal_system triclinic
_space_group_IT_number 2
_space_group_name_Hall '-P 1'
_space_group_name_H-M_alt 'P -1'
_symmetry_space_group_name_Hall '-P 1'
_symmetry_space_group_name_H-M 'P -1'
_atom_sites_solution_hydrogens mixed
_audit_creation_method SHELXL-2014/7
_audit_update_record
;
2018-05-08 deposited with the CCDC.
2018-06-19 downloaded from the CCDC.
;
_cell_angle_alpha 85.349(5)
_cell_angle_beta 84.245(5)
_cell_angle_gamma 69.965(4)
_cell_formula_units_Z 2
_cell_length_a 12.8026(13)
_cell_length_b 13.4361(12)
_cell_length_c 16.0287(17)
_cell_measurement_reflns_used 9262
_cell_measurement_temperature 100(2)
_cell_measurement_theta_max 28.36
_cell_measurement_theta_min 2.41
_cell_volume 2574.1(4)
_computing_cell_refinement 'Bruker SAINT'
_computing_data_collection 'Bruker APEX3'
_computing_data_reduction 'Bruker SAINT'
_computing_structure_refinement 'SHELXL-2014/7 (Sheldrick, 2014)'
_computing_structure_solution 'SHELXT-2014/5 (Sheldrick, 2014)'
_diffrn_ambient_temperature 100(2)
_diffrn_measured_fraction_theta_full 0.999
_diffrn_measured_fraction_theta_max 0.993
_diffrn_measurement_device_type 'Bruker D8 Venture Photon 100 CMOS'
_diffrn_measurement_method '\f and \w scans'
_diffrn_radiation_monochromator 'Incoatec HeliosTM multilayer optics'
_diffrn_radiation_source 'Incoatec high brillance I\muS microsource'
_diffrn_radiation_type MoK\a
_diffrn_radiation_wavelength 0.71073
_diffrn_reflns_av_R_equivalents 0.0599
_diffrn_reflns_av_unetI/netI 0.0345
_diffrn_reflns_Laue_measured_fraction_full 0.999
_diffrn_reflns_Laue_measured_fraction_max 0.993
_diffrn_reflns_limit_h_max 17
_diffrn_reflns_limit_h_min -17
_diffrn_reflns_limit_k_max 17
_diffrn_reflns_limit_k_min -17
_diffrn_reflns_limit_l_max 21
_diffrn_reflns_limit_l_min -21
_diffrn_reflns_number 86507
_diffrn_reflns_point_group_measured_fraction_full 0.999
_diffrn_reflns_point_group_measured_fraction_max 0.993
_diffrn_reflns_theta_full 25.242
_diffrn_reflns_theta_max 28.426
_diffrn_reflns_theta_min 2.204
_exptl_absorpt_coefficient_mu 0.518
_exptl_absorpt_correction_T_max 0.7394
_exptl_absorpt_correction_T_min 0.6994
_exptl_absorpt_correction_type multi-scan
_exptl_absorpt_process_details 'SADABS-2016/2 (Bruker AXS Inc.)'
_exptl_crystal_colour yellow
_exptl_crystal_density_diffrn 1.366
_exptl_crystal_description prism
_exptl_crystal_F_000 1100
_exptl_crystal_size_max 0.085
_exptl_crystal_size_mid 0.053
_exptl_crystal_size_min 0.048
_refine_diff_density_max 2.034
_refine_diff_density_min -2.269
_refine_diff_density_rms 0.085
_refine_ls_extinction_method none
_refine_ls_goodness_of_fit_ref 1.038
_refine_ls_hydrogen_treatment constr
_refine_ls_matrix_type full
_refine_ls_number_parameters 614
_refine_ls_number_reflns 12844
_refine_ls_number_restraints 0
_refine_ls_restrained_S_all 1.038
_refine_ls_R_factor_all 0.0532
_refine_ls_R_factor_gt 0.0417
_refine_ls_shift/su_max 0.002
_refine_ls_shift/su_mean 0.000
_refine_ls_structure_factor_coef Fsqd
_refine_ls_weighting_details 'w=1/[\s^2^(Fo^2^)+(0.0343P)^2^+4.8497P] where P=(Fo^2^+2Fc^2^)/3'
_refine_ls_weighting_scheme calc
_refine_ls_wR_factor_gt 0.0922
_refine_ls_wR_factor_ref 0.0970
_reflns_Friedel_coverage 0.000
_reflns_number_gt 11026
_reflns_number_total 12844
_reflns_threshold_expression 'I > 2\s(I)'
_cod_data_source_file c8dt01871e3.cif
_cod_data_source_block gg91_a
_cod_depositor_comments 'Adding full bibliography for 7046884--7046886.cif.'
_cod_database_code 7046885
_shelx_shelxl_version_number 2014/7
_shelx_space_group_comment
;
The symmetry employed for this shelxl refinement is uniquely defined
by the following loop, which should always be used as a source of
symmetry information in preference to the above space-group names.
They are only intended as comments.
;
_shelx_estimated_absorpt_t_min 0.957
_shelx_estimated_absorpt_t_max 0.976

loop_
_space_group_symop_operation_xyz
'x, y, z'
'-x, -y, -z'

loop_
_atom_site_label
_atom_site_type_symbol
_atom_site_fract_x
_atom_site_fract_y
_atom_site_fract_z
_atom_site_U_iso_or_equiv
_atom_site_adp_type
_atom_site_occupancy
_atom_site_site_symmetry_order
_atom_site_calc_flag
_atom_site_refinement_flags_posn
_atom_site_refinement_flags_adp
_atom_site_refinement_flags_occupancy
CT1 H 0.6764 0.3888 0.7092 0.000 Uiso 0 1 d . U P
CT2 H 0.4397 0.5086 0.6185 0.000 Uiso 0 1 d . U P
Ru Ru 0.52336(2) 0.40730(2) 0.69819(2) 0.01208(5) Uani 1 1 d . . .
O1 O 0.41629(15) 0.54504(14) 0.64981(12) 0.0244(4) Uani 1 1 d . . .
O2 O 0.46302(14) 0.47214(14) 0.58718(11) 0.0223(4) Uani 1 1 d . . .
C1 C 0.6696(2) 0.3446(2) 0.77788(15) 0.0214(5) Uani 1 1 d . . .
C2 C 0.64403(19) 0.4575(2) 0.76033(16) 0.0207(5) Uani 1 1 d . . .
C3 C 0.66157(19) 0.47429(19) 0.67203(16) 0.0183(5) Uani 1 1 d . . .
C4 C 0.70048(18) 0.37382(19) 0.63549(15) 0.0172(4) Uani 1 1 d . . .
C5 C 0.70611(19) 0.29365(19) 0.70014(16) 0.0191(5) Uani 1 1 d . . .
C6 C 0.6843(2) 0.2891(3) 0.86282(18) 0.0344(7) Uani 1 1 d . . .
H6A H 0.6503 0.2336 0.8672 0.052 Uiso 1 1 calc R U .
H6B H 0.6483 0.3404 0.9060 0.052 Uiso 1 1 calc R U .
H6C H 0.7640 0.2571 0.8709 0.052 Uiso 1 1 calc R U .
C7 C 0.6224(2) 0.5407(3) 0.82271(19) 0.0324(6) Uani 1 1 d . . .
H7A H 0.6935 0.5448 0.8368 0.049 Uiso 1 1 calc R U .
H7B H 0.5824 0.5223 0.8736 0.049 Uiso 1 1 calc R U .
H7C H 0.5771 0.6095 0.7985 0.049 Uiso 1 1 calc R U .
C8 C 0.6476(2) 0.5769(2) 0.62315(19) 0.0289(6) Uani 1 1 d . . .
H8A H 0.7181 0.5913 0.6185 0.043 Uiso 1 1 calc R U .
H8B H 0.5893 0.6343 0.6520 0.043 Uiso 1 1 calc R U .
H8C H 0.6264 0.5725 0.5669 0.043 Uiso 1 1 calc R U .
C9 C 0.7406(2) 0.3570(2) 0.54544(16) 0.0271(6) Uani 1 1 d . . .
H9A H 0.6855 0.4063 0.5099 0.041 Uiso 1 1 calc R U .
H9B H 0.7509 0.2839 0.5329 0.041 Uiso 1 1 calc R U .
H9C H 0.8118 0.3697 0.5344 0.041 Uiso 1 1 calc R U .
C10 C 0.7604(2) 0.1771(2) 0.6886(2) 0.0300(6) Uani 1 1 d . . .
H10A H 0.8404 0.1611 0.6736 0.045 Uiso 1 1 calc R U .
H10B H 0.7267 0.1563 0.6436 0.045 Uiso 1 1 calc R U .
H10C H 0.7496 0.1376 0.7410 0.045 Uiso 1 1 calc R U .
P1 P 0.39829(5) 0.43922(5) 0.81375(4) 0.01648(12) Uani 1 1 d . . .
O11 O 0.27992(14) 0.44216(14) 0.79221(11) 0.0211(4) Uani 1 1 d . . .
O12 O 0.43628(15) 0.35704(15) 0.88986(11) 0.0247(4) Uani 1 1 d . . .
O13 O 0.37509(15) 0.54651(15) 0.85898(12) 0.0280(4) Uani 1 1 d . . .
C11 C 0.1830(2) 0.4617(2) 0.85181(17) 0.0260(5) Uani 1 1 d . . .
H11A H 0.1875 0.3964 0.8855 0.039 Uiso 1 1 calc R U .
H11B H 0.1153 0.4847 0.8214 0.039 Uiso 1 1 calc R U .
H11C H 0.1806 0.5172 0.8887 0.039 Uiso 1 1 calc R U .
C12 C 0.3925(3) 0.3676(4) 0.97573(19) 0.0597(12) Uani 1 1 d . . .
H12A H 0.3567 0.4430 0.9867 0.090 Uiso 1 1 calc R U .
H12B H 0.4534 0.3359 1.0125 0.090 Uiso 1 1 calc R U .
H12C H 0.3376 0.3313 0.9868 0.090 Uiso 1 1 calc R U .
C13 C 0.3255(3) 0.6488(2) 0.8169(2) 0.0424(8) Uani 1 1 d . . .
H13A H 0.3752 0.6578 0.7685 0.064 Uiso 1 1 calc R U .
H13B H 0.3141 0.7048 0.8559 0.064 Uiso 1 1 calc R U .
H13C H 0.2536 0.6533 0.7978 0.064 Uiso 1 1 calc R U .
P2 P 0.44449(5) 0.27970(4) 0.66674(3) 0.01222(11) Uani 1 1 d . . .
C21 C 0.53474(18) 0.19035(18) 0.58899(14) 0.0156(4) Uani 1 1 d . . .
C22 C 0.56480(19) 0.2376(2) 0.51355(15) 0.0186(5) Uani 1 1 d . . .
H22 H 0.5389 0.3126 0.5053 0.022 Uiso 1 1 calc R U .
C23 C 0.6325(2) 0.1750(2) 0.45072(16) 0.0249(5) Uani 1 1 d . . .
H23 H 0.6529 0.2073 0.3997 0.030 Uiso 1 1 calc R U .
C24 C 0.6703(2) 0.0653(2) 0.46257(17) 0.0291(6) Uani 1 1 d . . .
H24 H 0.7172 0.0225 0.4199 0.035 Uiso 1 1 calc R U .
C25 C 0.6395(2) 0.0182(2) 0.53659(17) 0.0285(6) Uani 1 1 d . . .
H25 H 0.6649 -0.0569 0.5442 0.034 Uiso 1 1 calc R U .
C26 C 0.5714(2) 0.08030(19) 0.60019(16) 0.0221(5) Uani 1 1 d . . .
H26 H 0.5503 0.0476 0.6507 0.027 Uiso 1 1 calc R U .
C31 C 0.41719(19) 0.19706(17) 0.75642(14) 0.0151(4) Uani 1 1 d . . .
C32 C 0.5048(2) 0.13825(18) 0.80430(15) 0.0184(5) Uani 1 1 d . . .
H32 H 0.5790 0.1330 0.7852 0.022 Uiso 1 1 calc R U .
C33 C 0.4844(2) 0.0873(2) 0.87974(16) 0.0234(5) Uani 1 1 d . . .
H33 H 0.5447 0.0469 0.9119 0.028 Uiso 1 1 calc R U .
C34 C 0.3759(2) 0.0951(2) 0.90830(17) 0.0271(6) Uani 1 1 d . . .
H34 H 0.3617 0.0617 0.9606 0.033 Uiso 1 1 calc R U .
C35 C 0.2888(2) 0.1516(2) 0.86062(18) 0.0295(6) Uani 1 1 d . . .
H35 H 0.2149 0.1555 0.8796 0.035 Uiso 1 1 calc R U .
C36 C 0.3084(2) 0.2030(2) 0.78475(16) 0.0223(5) Uani 1 1 d . . .
H36 H 0.2480 0.2421 0.7523 0.027 Uiso 1 1 calc R U .
C41 C 0.31371(19) 0.32510(18) 0.61555(14) 0.0158(4) Uani 1 1 d . . .
C42 C 0.2836(2) 0.2493(2) 0.57827(16) 0.0216(5) Uani 1 1 d . . .
H42 H 0.3333 0.1782 0.5765 0.026 Uiso 1 1 calc R U .
C43 C 0.1817(2) 0.2770(2) 0.54391(17) 0.0261(5) Uani 1 1 d . . .
H43 H 0.1618 0.2251 0.5187 0.031 Uiso 1 1 calc R U .
C44 C 0.1090(2) 0.3805(2) 0.54640(16) 0.0252(5) Uani 1 1 d . . .
H44 H 0.0385 0.3994 0.5238 0.030 Uiso 1 1 calc R U .
C45 C 0.1389(2) 0.4565(2) 0.58179(15) 0.0214(5) Uani 1 1 d . . .
H45 H 0.0892 0.5276 0.5827 0.026 Uiso 1 1 calc R U .
C46 C 0.24119(19) 0.42956(19) 0.61612(14) 0.0170(4) Uani 1 1 d . . .
H46 H 0.2615 0.4822 0.6399 0.020 Uiso 1 1 calc R U .
Cl1 Cl 0.19116(9) 0.91162(9) 0.80006(13) 0.0984(6) Uani 1 1 d . . .
Cl2 Cl 0.03086(15) 1.11221(11) 0.76472(14) 0.1305(8) Uani 1 1 d . . .
C1S C 0.0532(3) 0.9773(3) 0.7821(2) 0.0413(8) Uani 1 1 d . . .
H1S1 H 0.0046 0.9656 0.8312 0.050 Uiso 1 1 calc R U .
H1S2 H 0.0343 0.9493 0.7325 0.050 Uiso 1 1 calc R U .
B B 0.8495(2) -0.2465(2) 0.79371(17) 0.0155(5) Uani 1 1 d . . .
C11B C 0.9249(2) -0.21631(18) 0.71280(14) 0.0166(4) Uani 1 1 d . . .
C12B C 0.8857(2) -0.12230(19) 0.66292(16) 0.0224(5) Uani 1 1 d . . .
H12D H 0.8105 -0.0776 0.6730 0.027 Uiso 1 1 calc R U .
C13B C 0.9527(3) -0.0920(2) 0.59926(17) 0.0284(6) Uani 1 1 d . . .
H13D H 0.9223 -0.0285 0.5661 0.034 Uiso 1 1 calc R U .
C14B C 1.0634(3) -0.1539(2) 0.58407(18) 0.0307(6) Uani 1 1 d . . .
H14B H 1.1095 -0.1335 0.5408 0.037 Uiso 1 1 calc R U .
C15B C 1.1058(2) -0.2465(2) 0.63315(17) 0.0270(6) Uani 1 1 d . . .
H15B H 1.1819 -0.2892 0.6243 0.032 Uiso 1 1 calc R U .
C16B C 1.0371(2) -0.2768(2) 0.69526(15) 0.0210(5) Uani 1 1 d . . .
H16B H 1.0677 -0.3413 0.7272 0.025 Uiso 1 1 calc R U .
C21B C 0.88490(18) -0.37545(18) 0.81285(15) 0.0156(4) Uani 1 1 d . . .
C22B C 0.90445(19) -0.44355(19) 0.74629(15) 0.0188(5) Uani 1 1 d . . .
H22B H 0.9020 -0.4140 0.6903 0.023 Uiso 1 1 calc R U .
C23B C 0.9273(2) -0.5528(2) 0.75937(17) 0.0234(5) Uani 1 1 d . . .
H23B H 0.9397 -0.5960 0.7128 0.028 Uiso 1 1 calc R U .
C24B C 0.9318(2) -0.5983(2) 0.84038(17) 0.0240(5) Uani 1 1 d . . .
H24B H 0.9484 -0.6726 0.8497 0.029 Uiso 1 1 calc R U .
C25B C 0.9116(2) -0.5337(2) 0.90756(16) 0.0224(5) Uani 1 1 d . . .
H25B H 0.9135 -0.5638 0.9634 0.027 Uiso 1 1 calc R U .
C26B C 0.88850(19) -0.42469(19) 0.89341(15) 0.0176(4) Uani 1 1 d . . .
H26B H 0.8746 -0.3820 0.9405 0.021 Uiso 1 1 calc R U .
C31B C 0.7165(2) -0.20743(18) 0.77825(19) 0.0240(5) Uani 1 1 d . . .
C32B C 0.6779(2) -0.1969(2) 0.6980(2) 0.0327(7) Uani 1 1 d . . .
H32B H 0.7310 -0.2110 0.6509 0.039 Uiso 1 1 calc R U .
C33B C 0.5657(3) -0.1669(2) 0.6844(3) 0.0458(9) Uani 1 1 d . . .
H33B H 0.5435 -0.1590 0.6288 0.055 Uiso 1 1 calc R U .
C34B C 0.4880(3) -0.1488(2) 0.7503(3) 0.0518(11) Uani 1 1 d . . .
H34B H 0.4112 -0.1278 0.7408 0.062 Uiso 1 1 calc R U .
C35B C 0.5202(3) -0.1607(2) 0.8318(3) 0.0493(10) Uani 1 1 d . . .
H35B H 0.4657 -0.1494 0.8781 0.059 Uiso 1 1 calc R U .
C36B C 0.6348(2) -0.1898(2) 0.8453(2) 0.0350(7) Uani 1 1 d . . .
H36B H 0.6564 -0.1976 0.9010 0.042 Uiso 1 1 calc R U .
C41B C 0.8718(2) -0.1837(2) 0.86992(16) 0.0222(5) Uani 1 1 d . . .
C42B C 0.8035(3) -0.0788(2) 0.88588(19) 0.0329(7) Uani 1 1 d . . .
H42B H 0.7416 -0.0458 0.8533 0.039 Uiso 1 1 calc R U .
C43B C 0.8231(3) -0.0219(3) 0.9472(2) 0.0498(10) Uani 1 1 d . . .
H43B H 0.7749 0.0486 0.9560 0.060 Uiso 1 1 calc R U .
C44B C 0.9112(4) -0.0665(4) 0.9949(2) 0.0593(13) Uani 1 1 d . . .
H44B H 0.9229 -0.0284 1.0383 0.071 Uiso 1 1 calc R U .
C45B C 0.9833(4) -0.1677(4) 0.9798(2) 0.0533(11) Uani 1 1 d . . .
H45B H 1.0464 -0.1983 1.0116 0.064 Uiso 1 1 calc R U .
C46B C 0.9635(3) -0.2255(3) 0.91737(17) 0.0335(7) Uani 1 1 d . . .
H46B H 1.0142 -0.2948 0.9074 0.040 Uiso 1 1 calc R U .

loop_
_atom_site_aniso_label
_atom_site_aniso_U_11
_atom_site_aniso_U_22
_atom_site_aniso_U_33
_atom_site_aniso_U_23
_atom_site_aniso_U_13
_atom_site_aniso_U_12
Ru 0.01016(8) 0.01389(9) 0.01283(9) -0.00041(6) -0.00033(6) -0.00510(6)
O1 0.0217(9) 0.0178(8) 0.0314(10) 0.0039(7) -0.0056(7) -0.0036(7)
O2 0.0212(9) 0.0261(9) 0.0191(9) 0.0071(7) -0.0060(7) -0.0080(7)
C1 0.0132(11) 0.0327(13) 0.0192(12) 0.0052(10) -0.0041(9) -0.0096(10)
C2 0.0129(11) 0.0305(13) 0.0217(12) -0.0053(10) -0.0017(9) -0.0103(10)
C3 0.0134(10) 0.0203(11) 0.0247(12) -0.0009(9) -0.0017(9) -0.0100(9)
C4 0.0093(10) 0.0224(11) 0.0203(11) 0.0001(9) -0.0001(8) -0.0065(9)
C5 0.0098(10) 0.0199(11) 0.0277(13) 0.0026(9) -0.0020(9) -0.0057(9)
C6 0.0218(13) 0.0565(19) 0.0256(14) 0.0163(13) -0.0088(11) -0.0162(13)
C7 0.0244(14) 0.0467(17) 0.0330(15) -0.0190(13) 0.0003(11) -0.0178(13)
C8 0.0254(13) 0.0240(13) 0.0405(16) 0.0056(11) -0.0033(12) -0.0137(11)
C9 0.0204(12) 0.0415(16) 0.0229(13) -0.0048(11) 0.0044(10) -0.0158(12)
C10 0.0158(12) 0.0207(13) 0.0506(18) 0.0012(12) -0.0011(11) -0.0036(10)
P1 0.0131(3) 0.0206(3) 0.0160(3) -0.0062(2) 0.0013(2) -0.0056(2)
O11 0.0135(8) 0.0321(10) 0.0185(8) -0.0072(7) 0.0032(6) -0.0088(7)
O12 0.0236(9) 0.0337(10) 0.0145(8) -0.0021(7) 0.0025(7) -0.0075(8)
O13 0.0234(9) 0.0267(10) 0.0346(11) -0.0157(8) 0.0027(8) -0.0075(8)
C11 0.0127(11) 0.0384(15) 0.0240(13) -0.0055(11) 0.0075(9) -0.0064(10)
C12 0.051(2) 0.087(3) 0.0142(14) 0.0010(16) 0.0039(14) 0.009(2)
C13 0.0417(18) 0.0235(14) 0.060(2) -0.0137(14) -0.0012(16) -0.0070(13)
P2 0.0117(3) 0.0137(3) 0.0115(3) 0.0002(2) -0.0006(2) -0.0049(2)
C21 0.0137(10) 0.0193(11) 0.0134(10) -0.0029(8) -0.0019(8) -0.0045(9)
C22 0.0154(11) 0.0243(12) 0.0175(11) -0.0011(9) -0.0018(9) -0.0082(9)
C23 0.0213(12) 0.0398(15) 0.0151(11) -0.0044(10) 0.0014(9) -0.0124(11)
C24 0.0226(13) 0.0378(15) 0.0227(13) -0.0147(11) -0.0007(10) -0.0021(11)
C25 0.0315(14) 0.0219(13) 0.0259(14) -0.0087(10) -0.0057(11) 0.0016(11)
C26 0.0260(13) 0.0191(12) 0.0186(12) -0.0015(9) -0.0031(10) -0.0037(10)
C31 0.0180(11) 0.0150(10) 0.0142(10) -0.0005(8) 0.0004(8) -0.0084(9)
C32 0.0182(11) 0.0183(11) 0.0179(11) 0.0017(9) 0.0003(9) -0.0062(9)
C33 0.0258(13) 0.0209(12) 0.0202(12) 0.0048(9) -0.0009(10) -0.0051(10)
C34 0.0323(14) 0.0269(13) 0.0197(12) 0.0074(10) 0.0046(11) -0.0107(11)
C35 0.0241(13) 0.0347(15) 0.0303(14) 0.0072(12) 0.0052(11) -0.0148(12)
C36 0.0184(12) 0.0280(13) 0.0219(12) 0.0041(10) -0.0009(9) -0.0111(10)
C41 0.0132(10) 0.0206(11) 0.0145(10) 0.0014(8) -0.0019(8) -0.0073(9)
C42 0.0204(12) 0.0226(12) 0.0223(12) -0.0031(9) -0.0038(10) -0.0069(10)
C43 0.0241(13) 0.0334(14) 0.0261(13) -0.0043(11) -0.0065(10) -0.0145(11)
C44 0.0177(12) 0.0368(15) 0.0233(13) 0.0024(11) -0.0070(10) -0.0115(11)
C45 0.0159(11) 0.0270(13) 0.0194(12) 0.0026(10) -0.0029(9) -0.0050(10)
C46 0.0155(11) 0.0212(11) 0.0145(11) 0.0001(9) -0.0008(8) -0.0067(9)
Cl1 0.0324(5) 0.0446(6) 0.2146(18) -0.0295(8) 0.0080(7) -0.0081(4)
Cl2 0.1380(14) 0.0626(8) 0.221(2) 0.0454(10) -0.1444(15) -0.0484(8)
C1S 0.0418(18) 0.0495(19) 0.0424(18) -0.0135(15) 0.0035(14) -0.0272(16)
B 0.0130(11) 0.0156(12) 0.0194(12) -0.0027(9) -0.0007(9) -0.0065(9)
C11B 0.0196(11) 0.0185(11) 0.0139(10) -0.0026(8) -0.0008(9) -0.0090(9)
C12B 0.0261(13) 0.0167(11) 0.0229(12) -0.0016(9) -0.0010(10) -0.0053(10)
C13B 0.0413(16) 0.0183(12) 0.0228(13) 0.0044(10) 0.0023(11) -0.0091(11)
C14B 0.0396(16) 0.0266(14) 0.0243(13) 0.0000(11) 0.0117(12) -0.0132(12)
C15B 0.0247(13) 0.0278(13) 0.0249(13) -0.0013(10) 0.0097(11) -0.0076(11)
C16B 0.0227(12) 0.0204(12) 0.0197(12) 0.0011(9) 0.0010(9) -0.0084(10)
C21B 0.0091(10) 0.0179(11) 0.0202(11) -0.0006(9) 0.0001(8) -0.0054(8)
C22B 0.0172(11) 0.0197(11) 0.0195(11) -0.0015(9) 0.0003(9) -0.0067(9)
C23B 0.0227(12) 0.0199(12) 0.0281(13) -0.0063(10) 0.0026(10) -0.0079(10)
C24B 0.0185(12) 0.0166(11) 0.0344(14) 0.0014(10) 0.0034(10) -0.0047(9)
C25B 0.0175(11) 0.0255(13) 0.0231(12) 0.0057(10) 0.0004(9) -0.0080(10)
C26B 0.0133(10) 0.0215(11) 0.0178(11) -0.0015(9) 0.0019(8) -0.0062(9)
C31B 0.0171(11) 0.0108(10) 0.0458(16) -0.0018(10) -0.0036(11) -0.0063(9)
C32B 0.0275(14) 0.0187(12) 0.0556(19) 0.0022(12) -0.0175(13) -0.0094(11)
C33B 0.0323(17) 0.0242(15) 0.086(3) 0.0064(16) -0.0287(18) -0.0112(13)
C34B 0.0267(16) 0.0198(14) 0.113(4) 0.0029(17) -0.024(2) -0.0086(12)
C35B 0.0257(15) 0.0209(14) 0.101(3) -0.0109(17) 0.0177(18) -0.0123(12)
C36B 0.0212(13) 0.0209(13) 0.063(2) -0.0070(13) 0.0092(13) -0.0102(11)
C41B 0.0272(13) 0.0287(13) 0.0190(12) -0.0047(10) 0.0085(10) -0.0220(11)
C42B 0.0377(16) 0.0329(15) 0.0370(16) -0.0176(12) 0.0214(13) -0.0266(13)
C43B 0.072(3) 0.055(2) 0.0426(19) -0.0313(17) 0.0337(19) -0.052(2)
C44B 0.106(3) 0.082(3) 0.0273(17) -0.0244(18) 0.027(2) -0.084(3)
C45B 0.077(3) 0.094(3) 0.0233(15) 0.0091(17) -0.0090(16) -0.073(3)
C46B 0.0439(17) 0.0493(18) 0.0230(13) 0.0038(12) -0.0047(12) -0.0365(15)

loop_
_atom_type_symbol
_atom_type_description
_atom_type_scat_dispersion_real
_atom_type_scat_dispersion_imag
_atom_type_scat_source
C C 0.0033 0.0016 'International Tables Vol C Tables 4.2.6.8 and 6.1.1.4'
H H 0.0000 0.0000 'International Tables Vol C Tables 4.2.6.8 and 6.1.1.4'
B B 0.0013 0.0007 'International Tables Vol C Tables 4.2.6.8 and 6.1.1.4'
O O 0.0106 0.0060 'International Tables Vol C Tables 4.2.6.8 and 6.1.1.4'
P P 0.1023 0.0942 'International Tables Vol C Tables 4.2.6.8 and 6.1.1.4'
Ru Ru -1.2594 0.8363 'International Tables Vol C Tables 4.2.6.8 and 6.1.1.4'
Cl Cl 0.1484 0.1585 'International Tables Vol C Tables 4.2.6.8 and 6.1.1.4'

loop_
_geom_angle_atom_site_label_1
_geom_angle_atom_site_label_2
_geom_angle_atom_site_label_3
_geom_angle
CT2 Ru CT1 121.110(10)
CT2 Ru O2 20.28(5)
CT1 Ru O2 116.22(5)
CT2 Ru O1 20.11(5)
CT1 Ru O1 121.88(5)
O2 Ru O1 40.39(7)
CT2 Ru C2 115.11(7)
CT1 Ru C2 33.17(6)
O2 Ru C2 123.33(8)
O1 Ru C2 104.40(9)
CT2 Ru C3 89.47(6)
CT1 Ru C3 32.86(6)
O2 Ru C3 89.86(8)
O1 Ru C3 89.18(8)
C2 Ru C3 37.16(9)
CT2 Ru C1 151.02(7)
CT1 Ru C1 32.73(6)
O2 Ru C1 148.79(8)
O1 Ru C1 141.93(9)
C2 Ru C1 37.73(9)
C3 Ru C1 62.11(9)
CT2 Ru P1 100.642(19)
CT1 Ru P1 119.976(18)
O2 Ru P1 116.51(5)
O1 Ru P1 84.38(6)
C2 Ru P1 92.47(7)
C3 Ru P1 125.07(7)
C1 Ru P1 92.18(7)
CT2 Ru C4 100.30(6)
CT1 Ru C4 31.67(6)
O2 Ru C4 88.67(8)
O1 Ru C4 110.97(8)
C2 Ru C4 61.21(9)
C3 Ru C4 36.55(8)
C1 Ru C4 60.81(9)
P1 Ru C4 151.63(6)
CT2 Ru C5 134.92(6)
CT1 Ru C5 31.72(6)
O2 Ru C5 119.26(8)
O1 Ru C5 146.69(8)
C2 Ru C5 61.49(9)
C3 Ru C5 61.02(8)
C1 Ru C5 36.42(9)
P1 Ru C5 123.94(6)
C4 Ru C5 35.89(8)
CT2 Ru P2 91.830(16)
CT1 Ru P2 128.638(16)
O2 Ru P2 80.81(5)
O1 Ru P2 102.57(5)
C2 Ru P2 152.74(7)
C3 Ru P2 147.83(6)
C1 Ru P2 115.05(7)
P1 Ru P2 86.22(2)
C4 Ru P2 112.00(6)
C5 Ru P2 96.99(6)
O2 O1 Ru 69.21(10)
O1 O2 Ru 70.40(10)
C5 C1 C2 107.8(2)
C5 C1 C6 124.9(2)
C2 C1 C6 125.5(2)
C5 C1 Ru 74.25(13)
C2 C1 Ru 70.27(13)
C6 C1 Ru 133.03(17)
C3 C2 C1 107.5(2)
C3 C2 C7 124.6(2)
C1 C2 C7 127.1(2)
C3 C2 Ru 71.69(13)
C1 C2 Ru 72.00(13)
C7 C2 Ru 129.52(17)
C4 C3 C2 108.2(2)
C4 C3 C8 123.8(2)
C2 C3 C8 127.9(2)
C4 C3 Ru 74.03(13)
C2 C3 Ru 71.15(13)
C8 C3 Ru 122.60(17)
C5 C4 C3 108.8(2)
C5 C4 C9 126.5(2)
C3 C4 C9 124.4(2)
C5 C4 Ru 72.84(13)
C3 C4 Ru 69.42(13)
C9 C4 Ru 128.99(16)
C4 C5 C1 107.7(2)
C4 C5 C10 124.5(2)
C1 C5 C10 126.9(2)
C4 C5 Ru 71.27(13)
C1 C5 Ru 69.33(13)
C10 C5 Ru 133.08(17)
O12 P1 O11 108.58(10)
O12 P1 O13 99.72(11)
O11 P1 O13 104.67(10)
O12 P1 Ru 113.82(7)
O11 P1 Ru 111.61(7)
O13 P1 Ru 117.37(8)
C11 O11 P1 124.78(16)
C12 O12 P1 127.6(2)
C13 O13 P1 121.65(19)
C31 P2 C21 107.03(11)
C31 P2 C41 103.44(10)
C21 P2 C41 100.04(10)
C31 P2 Ru 115.12(7)
C21 P2 Ru 110.89(8)
C41 P2 Ru 118.73(8)
C26 C21 C22 119.6(2)
C26 C21 P2 123.69(18)
C22 C21 P2 116.67(18)
C23 C22 C21 120.2(2)
C24 C23 C22 120.0(2)
C25 C24 C23 120.0(2)
C24 C25 C26 120.6(3)
C21 C26 C25 119.6(2)
C32 C31 C36 119.2(2)
C32 C31 P2 118.98(17)
C36 C31 P2 121.24(18)
C33 C32 C31 120.5(2)
C32 C33 C34 120.0(2)
C35 C34 C33 119.9(2)
C34 C35 C36 120.5(2)
C35 C36 C31 119.9(2)
C46 C41 C42 119.2(2)
C46 C41 P2 122.97(17)
C42 C41 P2 117.70(18)
C43 C42 C41 120.6(2)
C44 C43 C42 119.8(2)
C45 C44 C43 120.0(2)
C44 C45 C46 120.6(2)
C45 C46 C41 119.7(2)
Cl1 C1S Cl2 109.40(18)
C41B B C31B 111.1(2)
C41B B C21B 113.7(2)
C31B B C21B 104.58(18)
C41B B C11B 103.24(18)
C31B B C11B 112.6(2)
C21B B C11B 111.90(19)
C16B C11B C12B 115.3(2)
C16B C11B B 121.8(2)
C12B C11B B 122.5(2)
C13B C12B C11B 122.6(2)
C14B C13B C12B 120.3(2)
C13B C14B C15B 118.8(2)
C14B C15B C16B 120.2(3)
C15B C16B C11B 122.8(2)
C26B C21B C22B 115.3(2)
C26B C21B B 124.2(2)
C22B C21B B 120.2(2)
C23B C22B C21B 122.6(2)
C24B C23B C22B 120.0(2)
C25B C24B C23B 119.1(2)
C24B C25B C26B 120.1(2)
C25B C26B C21B 122.8(2)
C36B C31B C32B 115.7(3)
C36B C31B B 121.5(3)
C32B C31B B 122.6(2)
C33B C32B C31B 123.1(3)
C34B C33B C32B 120.0(4)
C33B C34B C35B 120.2(3)
C34B C35B C36B 119.5(3)
C31B C36B C35B 121.4(3)
C46B C41B C42B 115.7(3)
C46B C41B B 122.9(2)
C42B C41B B 121.1(2)
C43B C42B C41B 122.6(3)
C44B C43B C42B 120.3(4)
C43B C44B C45B 119.6(3)
C44B C45B C46B 120.1(4)
C41B C46B C45B 121.6(3)

loop_
_geom_bond_atom_site_label_1
_geom_bond_atom_site_label_2
_geom_bond_distance
Ru CT2 1.9039(2)
Ru CT1 1.9132(3)
Ru O2 2.0211(17)
Ru O1 2.0366(17)
Ru C2 2.229(2)
Ru C3 2.236(2)
Ru C1 2.252(2)
Ru P1 2.2895(6)
Ru C4 2.296(2)
Ru C5 2.316(2)
Ru P2 2.3752(6)
O1 O2 1.401(3)
C1 C5 1.429(4)
C1 C2 1.449(4)
C1 C6 1.495(3)
C2 C3 1.423(3)
C2 C7 1.496(4)
C3 C4 1.422(3)
C3 C8 1.494(3)
C4 C5 1.421(3)
C4 C9 1.491(3)
C5 C10 1.499(3)
P1 O12 1.5737(19)
P1 O11 1.5745(17)
P1 O13 1.5891(18)
O11 C11 1.450(3)
O12 C12 1.432(3)
O13 C13 1.444(4)
P2 C31 1.824(2)
P2 C21 1.826(2)
P2 C41 1.829(2)
C21 C26 1.392(3)
C21 C22 1.401(3)
C22 C23 1.391(3)
C23 C24 1.388(4)
C24 C25 1.385(4)
C25 C26 1.399(4)
C31 C32 1.392(3)
C31 C36 1.398(3)
C32 C33 1.387(3)
C33 C34 1.390(4)
C34 C35 1.378(4)
C35 C36 1.393(4)
C41 C46 1.393(3)
C41 C42 1.399(3)
C42 C43 1.386(3)
C43 C44 1.385(4)
C44 C45 1.384(4)
C45 C46 1.391(3)
Cl1 C1S 1.725(4)
Cl2 C1S 1.739(4)
B C41B 1.639(4)
B C31B 1.640(3)
B C21B 1.645(3)
B C11B 1.646(3)
C11B C16B 1.400(3)
C11B C12B 1.403(3)
C12B C13B 1.393(4)
C13B C14B 1.384(4)
C14B C15B 1.387(4)
C15B C16B 1.391(3)
C21B C26B 1.400(3)
C21B C22B 1.409(3)
C22B C23B 1.398(3)
C23B C24B 1.387(4)
C24B C25B 1.386(4)
C25B C26B 1.396(3)
C31B C36B 1.397(4)
C31B C32B 1.403(4)
C32B C33B 1.387(4)
C33B C34B 1.352(6)
C34B C35B 1.389(6)
C35B C36B 1.417(4)
C41B C46B 1.390(4)
C41B C42B 1.409(4)
C42B C43B 1.384(4)
C43B C44B 1.360(6)
C44B C45B 1.381(6)
C45B C46B 1.407(4)
